data_7134516
loop_
_publ_author_name
'Liberka, Michal'
'Gas, Piotr'
'Chorazy, Szymon'

_publ_section_title
;
 Decanuclear {CuI6ReV4} clusters utilizing cyanido and nitrido molecular
 bridges as efficient ligand-modulated luminophores
;
_journal_issue 47
_journal_name_full 'Chemical Communications'
_journal_page_first 8580
_journal_page_last 8583
_journal_paper_doi 10.1039/D5CC00403A
_journal_volume 61
_journal_year 2025
_chemical_absolute_configuration unk
_chemical_formula_moiety '2(C24 H20 P), C12 H6 N6 O2 Re, 2(C H4 O), 2[C1O1H4]'
_chemical_formula_sum 'C62 H54 N6 O4 P2 Re'
_chemical_formula_weight 1195.26
_space_group_IT_number 4
_space_group_name_Hall 'P 2yb'
_space_group_name_H-M_alt 'P 1 21 1'
_symmetry_cell_setting monoclinic
_symmetry_Int_Tables_number 4
_symmetry_space_group_name_Hall 'P 2yb'
_symmetry_space_group_name_H-M 'P 1 21 1'
_atom_sites_solution_hydrogens geom
_audit_conform_dict_location ftp://ftp.iucr.org/pub/cif_core.dic
_audit_conform_dict_name cif_core.dic
_audit_conform_dict_version 2.4.5
_audit_creation_date 2025-05-05T22:51:13-00:00
_audit_creation_method 'WinGX routine CIF_UPDATE'
_audit_update_record
;
2025-05-05 deposited with the CCDC.	2025-05-08 downloaded from the CCDC.
;
_cell_angle_alpha 90
_cell_angle_beta 119.085(4)
_cell_angle_gamma 90
_cell_formula_units_Z 2
_cell_length_a 13.4644(19)
_cell_length_b 17.279(3)
_cell_length_c 13.820(3)
_cell_measurement_reflns_used 27983
_cell_measurement_temperature 125(2)
_cell_measurement_theta_max 25.023
_cell_measurement_theta_min 2.057
_cell_measurement_wavelength 0.71073
_cell_volume 2809.8(9)
_computing_data_collection 'Bruker APEX4'
_computing_molecular_graphics 'Ortep for Windows (Farrugia, 2012)'
_computing_publication_material 'WinGX publication routines (Farrugia, 2012)'
_computing_structure_refinement 'SHELXL-2018/3 (Sheldrick, 2018)'
_computing_structure_solution 'SHELXT 2018/2 (Sheldrick, 2018)'
_diffrn_ambient_temperature 125(2)
_diffrn_measured_fraction_theta_full 0.999
_diffrn_measured_fraction_theta_max 0.999
_diffrn_measurement_device_type 'D8Quest Eco Photon50'
_diffrn_measurement_method \w
_diffrn_radiation_monochromator graphite
_diffrn_radiation_probe x-ray
_diffrn_radiation_type MoK\a
_diffrn_radiation_wavelength 0.71073
_diffrn_reflns_av_R_equivalents 0.0499
_diffrn_reflns_av_unetI/netI 0.0859
_diffrn_reflns_Laue_measured_fraction_full 0.999
_diffrn_reflns_Laue_measured_fraction_max 0.999
_diffrn_reflns_limit_h_max 16
_diffrn_reflns_limit_h_min -16
_diffrn_reflns_limit_k_max 20
_diffrn_reflns_limit_k_min -20
_diffrn_reflns_limit_l_max 16
_diffrn_reflns_limit_l_min -16
_diffrn_reflns_number 27983
_diffrn_reflns_point_group_measured_fraction_full 0.987
_diffrn_reflns_point_group_measured_fraction_max 0.987
_diffrn_reflns_theta_full 25.023
_diffrn_reflns_theta_max 25.023
_diffrn_reflns_theta_min 2.057
_diffrn_standards_decay_% 0
_diffrn_standards_interval_count 0
_diffrn_standards_interval_time 0
_diffrn_standards_number 0
_exptl_absorpt_coefficient_mu 2.272
_exptl_absorpt_correction_T_max 0.7452
_exptl_absorpt_correction_T_min 0.5700
_exptl_absorpt_correction_type multi-scan
_exptl_absorpt_process_details 'TWINABS (Sheldrick, 2009)'
_exptl_crystal_colour yellow
_exptl_crystal_density_diffrn 1.413
_exptl_crystal_density_method 'not measured'
_exptl_crystal_description needle
_exptl_crystal_F_000 1210
_exptl_crystal_size_max 0.12
_exptl_crystal_size_mid 0.04
_exptl_crystal_size_min 0.03
_refine_diff_density_max 1.867
_refine_diff_density_min -1.693
_refine_diff_density_rms 0.114
_refine_ls_abs_structure_details
;
 Flack x determined using 2270 quotients [(I+)-(I-)]/[(I+)+(I-)]
 (Parsons, Flack and Wagner, Acta Cryst. B69 (2013) 249-259).
;
_refine_ls_abs_structure_Flack 0.079(6)
_refine_ls_extinction_method none
_refine_ls_goodness_of_fit_ref 1.069
_refine_ls_hydrogen_treatment constr
_refine_ls_matrix_type full
_refine_ls_number_constraints 0
_refine_ls_number_parameters 735
_refine_ls_number_reflns 9804
_refine_ls_number_restraints 643
_refine_ls_restrained_S_all 1.054
_refine_ls_R_factor_all 0.1267
_refine_ls_R_factor_gt 0.0889
_refine_ls_shift/su_max 0.019
_refine_ls_shift/su_mean 0.001
_refine_ls_structure_factor_coef Fsqd
_refine_ls_weighting_details 'w=1/[\s^2^(Fo^2^)+21.8307P] where P=(Fo^2^+2Fc^2^)/3'
_refine_ls_weighting_scheme calc
_refine_ls_wR_factor_gt 0.169
_refine_ls_wR_factor_ref 0.1879
_reflns_Friedel_coverage 0.908
_reflns_Friedel_fraction_full 0.975
_reflns_Friedel_fraction_max 0.975
_reflns_number_gt 6871
_reflns_number_total 9804
_reflns_threshold_expression 'I > 2\s(I)'
_cod_data_source_file d5cc00403a2.cif
_cod_data_source_block Re-3paa
_cod_depositor_comments 'Adding full bibliography for 7134511--7134518.cif.'
_cod_original_cell_volume 2809.7(8)
_cod_original_sg_symbol_H-M 'P 21'
_cod_database_code 7134516
_shelx_shelxl_version_number 2018/3
_smtbx_masks_special_details
;
A solvent mask was calculated and 68 electrons were
found in a volume of 232\%A^3^ in 2 voids per unit cell.
This is consistent with the presence of 1[C1O1H4] and
1[C1O1H4] per Unit Cell which account for 72 electrons
per unit cell. 
;
_smtbx_masks_void_probe_radius 1.2
_smtbx_masks_void_truncation_radius 1.2

loop_
_symmetry_equiv_pos_as_xyz
'x, y, z'
'-x, y+1/2, -z'

loop_
_atom_site_label
_atom_site_type_symbol
_atom_site_fract_x
_atom_site_fract_y
_atom_site_fract_z
_atom_site_U_iso_or_equiv
_atom_site_adp_type
_atom_site_occupancy
_atom_site_site_symmetry_order
_atom_site_calc_flag
_atom_site_refinement_flags_posn
_atom_site_refinement_flags_adp
_atom_site_refinement_flags_occupancy
_atom_site_disorder_assembly
_atom_site_disorder_group
Re1 Re 0.6405(3) 0.4971(2) 0.5268(3) 0.0727(5) Uani 0.498(3) 1 d D . P A 1
P2 P 0.2961(3) 0.2541(2) 0.8792(3) 0.0393(9) Uani 1 1 d . . . . .
P3 P -0.0834(3) 0.2541(2) 1.1209(3) 0.0372(9) Uani 1 1 d . . . . .
Re1A Re 0.6158(3) 0.4939(2) 0.4727(3) 0.0727(5) Uani 0.502(3) 1 d D . P A 2
C1 C 0.4795(14) 0.2599(12) 0.8406(13) 0.050(4) Uani 1 1 d . . . . .
H1 H 0.49777 0.209981 0.873579 0.06 Uiso 1 1 calc R U . . .
C4 C -0.1328(13) 0.2220(9) 0.9822(11) 0.037(4) Uani 1 1 d . . . . .
C5 C 0.060(2) 0.4462(13) 0.876(2) 0.077(7) Uani 1 1 d . . . . .
H5 H 0.010293 0.485242 0.874494 0.093 Uiso 1 1 calc R U . . .
C6 C 0.1398(14) 0.2599(13) 1.1591(13) 0.053(5) Uani 1 1 d . . . . .
H6 H 0.125187 0.210253 1.125371 0.064 Uiso 1 1 calc R U . . .
C8 C -0.1876(18) 0.3414(11) 1.2161(16) 0.057(5) Uani 1 1 d . . . . .
H8 H -0.144613 0.311118 1.280701 0.068 Uiso 1 1 calc R U . . .
C10 C 0.3846(13) 0.2214(9) 1.0192(13) 0.040(4) Uani 1 1 d . . . . .
C11 C 0.2130(15) 0.1781(9) 0.7907(14) 0.040(4) Uani 1 1 d . . . . .
C12 C 0.0940(15) 0.3409(10) 0.7824(15) 0.048(5) Uani 1 1 d . . . . .
H12 H 0.070223 0.309547 0.718424 0.058 Uiso 1 1 calc R U . . .
C13 C -0.0762(13) 0.1778(8) 1.2089(12) 0.035(4) Uani 1 1 d . . . . .
C16 C 0.5504(17) 0.2314(14) 1.1992(16) 0.071(6) Uani 1 1 d . . . . .
H16 H 0.616993 0.258896 1.248893 0.085 Uiso 1 1 calc R U . . .
C17 C -0.147(2) 0.2324(14) 0.8030(15) 0.073(6) Uani 1 1 d . . . . .
H17 H -0.129233 0.260147 0.75396 0.087 Uiso 1 1 calc R U . . .
C18 C 0.0264(16) 0.1428(10) 1.2805(15) 0.053(5) Uani 1 1 d . . . . .
H18 H 0.095081 0.160043 1.284124 0.064 Uiso 1 1 calc R U . . .
C19 C 0.3622(14) 0.3735(9) 0.7877(14) 0.044(4) Uani 1 1 d . . . . .
H19 H 0.298364 0.400228 0.782939 0.053 Uiso 1 1 calc R U . . .
C20 C -0.3143(17) 0.4465(12) 1.1274(19) 0.073(6) Uani 1 1 d . . . . .
H20 H -0.360873 0.486529 1.130814 0.087 Uiso 1 1 calc R U . . .
C21 C 0.3872(13) 0.3005(9) 0.8313(13) 0.040(4) Uani 1 1 d . . . . .
C25 C 0.2462(17) 0.1440(10) 0.7204(14) 0.052(5) Uani 1 1 d . . . . .
H25 H 0.311089 0.161798 0.716927 0.063 Uiso 1 1 calc R U . . .
C26 C 0.0737(15) 0.3728(10) 1.2129(15) 0.050(5) Uani 1 1 d . . . . .
H26 H 0.015003 0.399456 1.218443 0.06 Uiso 1 1 calc R U . . .
C27 C 0.2023(14) 0.3272(8) 0.8818(13) 0.039(4) Uani 1 1 d . . . . .
C28 C 0.0549(13) 0.3001(9) 1.1696(13) 0.043(4) Uani 1 1 d . . . . .
C34 C -0.1760(16) 0.1532(9) 1.2062(13) 0.049(5) Uani 1 1 d . . . . .
H34 H -0.245656 0.17908 1.160228 0.059 Uiso 1 1 calc R U . . .
C36 C -0.1799(13) 0.3267(8) 1.1170(13) 0.037(4) Uani 1 1 d . . . . .
C40 C -0.2556(16) 0.3977(13) 1.217(2) 0.066(6) Uani 1 1 d . . . . .
H40 H -0.263688 0.404382 1.280702 0.08 Uiso 1 1 calc R U . . .
C42 C -0.2174(18) 0.1680(15) 0.7655(19) 0.071(6) Uani 1 1 d . . . . .
H42 H -0.24696 0.151425 0.691012 0.086 Uiso 1 1 calc R U . . .
C56 C 0.0293(18) 0.3988(13) 0.784(2) 0.071(6) Uani 1 1 d . . . . .
H56 H -0.041297 0.408152 0.719085 0.085 Uiso 1 1 calc R U . . .
C60 C -0.2454(15) 0.1271(11) 0.8372(15) 0.054(5) Uani 1 1 d . . . . .
H60 H -0.292542 0.082562 0.812426 0.065 Uiso 1 1 calc R U . . .
C62 C 0.1195(16) 0.1519(9) 0.7964(14) 0.050(5) Uani 1 1 d . . . . .
H62 H 0.099069 0.175049 0.846643 0.06 Uiso 1 1 calc R U . . .
C63 C 0.0272(19) 0.0820(12) 1.3468(17) 0.070(6) Uani 1 1 d . . . . .
H63 H 0.097121 0.056927 1.393999 0.084 Uiso 1 1 calc R U . . .
C64 C 0.4164(16) 0.1302(12) 1.1610(16) 0.058(5) Uani 1 1 d . . . . .
H64 H 0.392012 0.087131 1.186724 0.069 Uiso 1 1 calc R U . . .
C67 C 0.5160(18) 0.1675(15) 1.2334(19) 0.074(7) Uani 1 1 d . . . . .
H67 H 0.560498 0.148741 1.306811 0.089 Uiso 1 1 calc R U . . .
C70 C 0.3511(15) 0.1539(10) 1.0520(15) 0.051(4) Uani 1 1 d . . . . .
H70 H 0.286099 0.125415 1.001312 0.062 Uiso 1 1 calc R U . . .
C78 C -0.2021(14) 0.1538(9) 0.9456(14) 0.047(4) Uani 1 1 d . . . . .
H78 H -0.218701 0.126529 0.995679 0.057 Uiso 1 1 calc R U . . .
C81 C 0.180(2) 0.0814(11) 0.6537(15) 0.066(6) Uani 1 1 d . . . . .
H81 H 0.203602 0.055345 0.607844 0.079 Uiso 1 1 calc R U . . .
C87 C -0.174(2) 0.0921(11) 1.2696(19) 0.074(6) Uani 1 1 d . . . . .
H87 H -0.243155 0.072633 1.262207 0.089 Uiso 1 1 calc R U . . .
C88 C 0.084(2) 0.0578(10) 0.6537(17) 0.075(7) Uani 1 1 d . . . . .
H88 H 0.0372 0.019009 0.603534 0.09 Uiso 1 1 calc R U . . .
C24 C 0.2634(19) 0.3678(14) 1.2383(16) 0.064(6) Uani 1 1 d . . . . .
H24 H 0.334067 0.392118 1.258391 0.076 Uiso 1 1 calc R U . . .
C30 C 0.1802(17) 0.4085(11) 1.2496(16) 0.062(5) Uani 1 1 d . . . . .
H30 H 0.19481 0.458899 1.28112 0.075 Uiso 1 1 calc R U . . .
C7 C 0.4298(17) 0.4083(12) 0.7505(15) 0.061(5) Uani 1 1 d . . . . .
H7 H 0.412002 0.458377 0.717951 0.074 Uiso 1 1 calc R U . . .
C2 C 0.0545(19) 0.0911(11) 0.7278(18) 0.072(6) Uani 1 1 d . . . . .
H2 H -0.009705 0.072553 0.732035 0.086 Uiso 1 1 calc R U . . .
C9 C 0.5262(18) 0.3675(13) 0.7622(15) 0.060(6) Uani 1 1 d . . . . .
H9 H 0.577668 0.391731 0.743091 0.073 Uiso 1 1 calc R U . . .
C15 C -0.070(2) 0.0570(11) 1.3463(15) 0.071(6) Uani 1 1 d . . . . .
H15 H -0.067526 0.017701 1.39548 0.085 Uiso 1 1 calc R U . . .
C23 C 0.5447(16) 0.2946(15) 0.8002(16) 0.065(6) Uani 1 1 d . . . . .
H23 H 0.604422 0.26586 0.799392 0.078 Uiso 1 1 calc R U . . .
C14 C -0.2357(15) 0.3741(10) 1.0281(16) 0.054(5) Uani 1 1 d . . . . .
H14 H -0.228731 0.365554 0.963761 0.065 Uiso 1 1 calc R U . . .
C29 C 0.2362(16) 0.3738(10) 0.9709(15) 0.054(5) Uani 1 1 d . . . . .
H29 H 0.307347 0.365161 1.035261 0.065 Uiso 1 1 calc R U . . .
C33 C 0.4847(14) 0.2553(12) 1.0889(13) 0.054(4) Uani 1 1 d . . . . .
H33 H 0.51141 0.296635 1.062329 0.065 Uiso 1 1 calc R U . . .
C22 C -0.1022(14) 0.2560(11) 0.9123(13) 0.052(4) Uani 1 1 d . . . . .
H22 H -0.048639 0.297154 0.938815 0.062 Uiso 1 1 calc R U . . .
C44 C 0.2454(17) 0.2945(16) 1.1992(17) 0.070(6) Uani 1 1 d . . . . .
H44 H 0.306067 0.266364 1.199305 0.084 Uiso 1 1 calc R U . . .
C55 C -0.3043(17) 0.4362(12) 1.0297(17) 0.079(7) Uani 1 1 d . . . . .
H55 H -0.342295 0.469782 0.967875 0.095 Uiso 1 1 calc R U . . .
C3 C 0.166(2) 0.4357(11) 0.9683(17) 0.072(6) Uani 1 1 d . . . . .
H3 H 0.190298 0.469581 1.029871 0.087 Uiso 1 1 calc R U . . .
N6 N 0.828(7) 0.392(5) 0.504(11) 0.087(12) Uani 0.498(3) 1 d D U P A 1
C31 C 0.7592(14) 0.4308(11) 0.5037(19) 0.078(7) Uani 0.498(3) 1 d D U P A 1
N3 N 0.481(3) 0.499(3) 0.256(2) 0.076(8) Uani 0.498(3) 1 d D U P A 1
N4 N 0.767(3) 0.451(2) 0.7859(15) 0.070(8) Uani 0.498(3) 1 d D U P A 1
C35 C 0.725(3) 0.466(2) 0.6936(14) 0.058(7) Uani 0.498(3) 1 d D U P A 1
C32 C 0.535(3) 0.492(3) 0.349(2) 0.051(7) Uani 0.498(3) 1 d D U P A 1
N37 N 0.5655(17) 0.3576(10) 0.5028(18) 0.049(5) Uani 0.502(3) 1 d G U P A 2
C38 C 0.6229(13) 0.2916(12) 0.4997(15) 0.061(4) Uani 0.502(3) 1 d G U P A 2
H38 H 0.693578 0.296265 0.500354 0.073 Uiso 0.502(3) 1 calc R U P A 2
C39 C 0.5770(16) 0.2188(10) 0.4955(17) 0.065(4) Uani 0.502(3) 1 d G U P A 2
H39 H 0.616279 0.173745 0.493281 0.078 Uiso 0.502(3) 1 calc R U P A 2
C49 C 0.4736(16) 0.2120(9) 0.4944(16) 0.053(5) Uani 0.502(3) 1 d DG U P A 2
H49 H 0.442265 0.162256 0.491565 0.064 Uiso 0.502(3) 1 calc R U P A 2
C41 C 0.4162(12) 0.2780(11) 0.4976(10) 0.055(4) Uani 0.502(3) 1 d DG U P A 2
C43 C 0.4621(16) 0.3507(10) 0.5018(14) 0.057(3) Uani 0.502(3) 1 d DG U P A 2
H43 H 0.422846 0.395808 0.503994 0.069 Uiso 0.502(3) 1 calc R U P A 2
O2 O 0.0878(18) 0.3888(12) 0.5012(17) 0.052(4) Uani 0.502(3) 1 d D U P A 2
O4 O 0.5437(18) 0.0789(9) 0.9270(14) 0.101(6) Uani 1 1 d . . . . .
H4 H 0.565724 0.058349 0.88564 0.151 Uiso 1 1 calc R U . . .
O5 O 0.1176(14) 0.0789(9) 1.0720(13) 0.097(6) Uani 1 1 d . . . . .
H5A H 0.166467 0.051066 1.122582 0.146 Uiso 1 1 calc R U . . .
C48 C 0.1370(18) 0.3271(12) 0.4985(14) 0.058(4) Uani 0.502(3) 1 d D U P A 2
C45 C 0.3083(15) 0.2740(15) 0.4969(12) 0.057(3) Uani 0.502(3) 1 d D U P A 2
H45 H 0.277847 0.223929 0.494126 0.069 Uiso 0.502(3) 1 calc R U P A 2
C46 C 0.060(2) 0.0366(14) 0.980(2) 0.094(8) Uani 1 1 d . . . . .
H46A H 0.002081 0.068732 0.921594 0.141 Uiso 1 1 calc R U . . .
H46B H 0.02436 -0.00736 0.99538 0.141 Uiso 1 1 calc R U . . .
H46C H 0.11324 0.017507 0.955522 0.141 Uiso 1 1 calc R U . . .
C47 C 0.583(2) 0.0369(14) 1.0222(18) 0.092(8) Uani 1 1 d . . . . .
H47A H 0.53856 -0.010982 1.007059 0.138 Uiso 1 1 calc R U . . .
H47B H 0.574715 0.067306 1.077857 0.138 Uiso 1 1 calc R U . . .
H47C H 0.663028 0.024121 1.05011 0.138 Uiso 1 1 calc R U . . .
O1 O 0.095(2) 0.2605(13) 0.4947(18) 0.080(5) Uani 0.502(3) 1 d D U P A 2
C50 C 0.2478(16) 0.3343(14) 0.4997(12) 0.037(4) Uani 0.502(3) 1 d D U P A 2
H50 H 0.277123 0.38478 0.502646 0.045 Uiso 0.502(3) 1 calc R U P A 2
N1 N 0.712(3) 0.5789(15) 0.551(3) 0.072(7) Uani 0.498(3) 1 d D U P A 1
C37 C 0.495(3) 0.537(3) 0.529(5) 0.114(15) Uani 0.498(3) 1 d D U P A 1
N13 N 0.419(3) 0.551(3) 0.542(5) 0.126(13) Uani 0.498(3) 1 d D U P A 1
N2 N 0.666(3) 0.5782(15) 0.460(3) 0.072(7) Uani 0.502(3) 1 d D U P A 2
N37A N 0.5092(17) 0.3853(11) 0.4980(18) 0.055(5) Uani 0.498(3) 1 d G U P A 1
C38A C 0.5580(14) 0.3188(13) 0.4828(15) 0.061(4) Uani 0.498(3) 1 d G U P A 1
H38A H 0.627615 0.321995 0.481187 0.073 Uiso 0.498(3) 1 calc R U P A 1
C39A C 0.5049(17) 0.2476(11) 0.4698(17) 0.065(4) Uani 0.498(3) 1 d G U P A 1
H39A H 0.538235 0.202134 0.459359 0.078 Uiso 0.498(3) 1 calc R U P A 1
C49A C 0.4030(17) 0.2429(10) 0.4721(16) 0.064(5) Uani 0.498(3) 1 d DG U P A 1
H49A H 0.366697 0.194258 0.463215 0.076 Uiso 0.498(3) 1 calc R U P A 1
C41A C 0.3542(12) 0.3094(12) 0.4873(10) 0.058(4) Uani 0.498(3) 1 d DG U P A 1
C43A C 0.4073(17) 0.3806(10) 0.5003(15) 0.057(5) Uani 0.498(3) 1 d DG U P A 1
H43A H 0.373915 0.426104 0.510727 0.068 Uiso 0.498(3) 1 calc R U P A 1
C45A C 0.2525(15) 0.2776(16) 0.4841(13) 0.057(3) Uani 0.498(3) 1 d D U P A 1
H45A H 0.234434 0.224041 0.473552 0.069 Uiso 0.498(3) 1 calc R U P A 1
C50A C 0.1884(18) 0.3283(17) 0.4967(13) 0.058(4) Uani 0.498(3) 1 d D U P A 1
H50A H 0.212674 0.380724 0.507026 0.069 Uiso 0.498(3) 1 calc R U P A 1
C48A C 0.0806(19) 0.3107(13) 0.4962(15) 0.057(3) Uani 0.498(3) 1 d D U P A 1
O1A O 0.026(2) 0.2497(14) 0.4858(18) 0.080(5) Uani 0.498(3) 1 d D U P A 1
O2A O 0.0449(18) 0.3751(13) 0.5104(17) 0.052(4) Uani 0.498(3) 1 d D U P A 1
C37A C 0.462(3) 0.528(3) 0.461(5) 0.114(15) Uani 0.502(3) 1 d D U P A 2
N13A N 0.371(2) 0.541(3) 0.444(5) 0.126(13) Uani 0.502(3) 1 d D U P A 2
C31A C 0.7592(14) 0.4308(11) 0.5037(19) 0.078(7) Uani 0.502(3) 1 d D U P A 2
N6A N 0.839(6) 0.405(5) 0.505(11) 0.087(12) Uani 0.502(3) 1 d D U P A 2
C35A C 0.683(3) 0.499(3) 0.6452(12) 0.058(7) Uani 0.502(3) 1 d D U P A 2
N4A N 0.723(3) 0.495(3) 0.7401(15) 0.070(8) Uani 0.502(3) 1 d D U P A 2
C32A C 0.530(3) 0.463(2) 0.3059(13) 0.051(7) Uani 0.502(3) 1 d D U P A 2
N3A N 0.480(3) 0.456(2) 0.2112(15) 0.076(8) Uani 0.502(3) 1 d D U P A 2

loop_
_atom_site_aniso_label
_atom_site_aniso_U_11
_atom_site_aniso_U_22
_atom_site_aniso_U_33
_atom_site_aniso_U_23
_atom_site_aniso_U_13
_atom_site_aniso_U_12
Re1 0.0769(13) 0.0822(7) 0.0608(14) -0.0137(17) 0.0348(15) -0.0479(9)
P2 0.045(2) 0.041(2) 0.036(2) -0.006(2) 0.023(2) -0.0021(19)
P3 0.032(2) 0.039(2) 0.031(2) 0.0055(19) 0.0080(18) 0.0029(17)
Re1A 0.0769(13) 0.0822(7) 0.0608(14) -0.0137(17) 0.0348(15) -0.0479(9)
C1 0.043(10) 0.071(13) 0.034(9) 0.009(9) 0.017(8) 0.013(9)
C4 0.048(9) 0.044(9) 0.010(7) -0.012(6) 0.006(7) -0.012(7)
C5 0.096(17) 0.076(15) 0.089(18) 0.007(13) 0.068(16) 0.018(12)
C6 0.042(10) 0.077(14) 0.038(9) 0.002(10) 0.017(8) 0.025(10)
C8 0.066(13) 0.056(13) 0.037(11) -0.011(9) 0.016(10) -0.021(10)
C10 0.042(9) 0.040(9) 0.030(9) 0.003(7) 0.012(8) -0.004(7)
C11 0.052(10) 0.031(9) 0.039(10) -0.002(7) 0.024(9) 0.005(7)
C12 0.046(11) 0.055(12) 0.033(10) -0.004(8) 0.011(9) -0.015(9)
C13 0.036(9) 0.028(8) 0.025(8) 0.007(6) 0.002(7) 0.009(6)
C16 0.048(11) 0.101(17) 0.041(11) -0.013(11) 0.004(10) -0.026(11)
C17 0.092(16) 0.088(16) 0.032(10) -0.005(10) 0.026(11) -0.026(13)
C18 0.051(11) 0.039(10) 0.053(12) 0.005(9) 0.013(10) 0.016(8)
C19 0.052(10) 0.029(9) 0.048(11) 0.003(8) 0.021(9) -0.007(7)
C20 0.055(12) 0.064(13) 0.076(16) -0.031(12) 0.013(12) -0.002(10)
C21 0.050(10) 0.043(9) 0.033(9) 0.003(7) 0.024(8) -0.009(7)
C25 0.077(13) 0.030(9) 0.044(10) -0.005(8) 0.024(10) 0.010(9)
C26 0.050(10) 0.037(10) 0.063(12) 0.017(9) 0.028(10) -0.005(8)
C27 0.066(11) 0.021(7) 0.042(10) -0.010(7) 0.036(9) -0.009(7)
C28 0.037(9) 0.041(9) 0.036(9) -0.003(8) 0.005(8) -0.011(7)
C34 0.057(12) 0.041(10) 0.026(9) 0.014(8) 0.002(9) -0.002(8)
C36 0.039(9) 0.023(8) 0.033(9) 0.005(7) 0.004(8) -0.004(6)
C40 0.050(11) 0.073(14) 0.078(16) -0.018(12) 0.033(12) 0.002(10)
C42 0.058(13) 0.095(19) 0.060(14) -0.005(13) 0.028(12) -0.011(12)
C56 0.067(14) 0.080(15) 0.085(17) 0.036(13) 0.052(14) 0.026(12)
C60 0.049(10) 0.064(12) 0.048(11) -0.009(10) 0.021(10) -0.012(9)
C62 0.066(12) 0.041(10) 0.030(9) -0.014(8) 0.013(9) -0.013(9)
C63 0.065(14) 0.055(13) 0.053(13) 0.000(10) -0.001(11) 0.011(10)
C64 0.055(12) 0.062(12) 0.054(12) 0.011(10) 0.025(11) -0.005(9)
C67 0.058(14) 0.095(19) 0.070(15) 0.029(13) 0.032(13) 0.008(13)
C70 0.050(10) 0.047(10) 0.050(11) 0.008(9) 0.018(9) 0.007(8)
C78 0.064(11) 0.026(8) 0.044(10) -0.009(7) 0.020(9) -0.008(7)
C81 0.100(17) 0.047(12) 0.037(11) 0.001(9) 0.024(12) 0.014(11)
C87 0.092(17) 0.045(12) 0.080(16) -0.005(11) 0.037(14) -0.020(11)
C88 0.109(19) 0.033(11) 0.047(12) -0.020(9) 0.010(13) -0.015(11)
C24 0.068(14) 0.084(17) 0.038(12) 0.012(11) 0.025(11) 0.001(12)
C30 0.078(14) 0.059(12) 0.055(12) -0.001(10) 0.036(12) -0.022(10)
C7 0.075(14) 0.063(13) 0.045(11) -0.007(9) 0.028(11) -0.028(11)
C2 0.090(16) 0.047(12) 0.066(14) -0.007(10) 0.028(13) -0.025(10)
C9 0.070(15) 0.070(15) 0.034(11) -0.002(10) 0.020(11) -0.026(11)
C15 0.12(2) 0.049(12) 0.031(10) 0.016(9) 0.027(13) 0.009(12)
C23 0.042(11) 0.105(18) 0.049(12) 0.004(12) 0.024(10) -0.001(11)
C14 0.058(11) 0.042(10) 0.052(12) 0.001(9) 0.019(10) 0.008(8)
C29 0.068(12) 0.041(10) 0.047(11) 0.006(8) 0.023(10) 0.014(8)
C33 0.056(11) 0.074(13) 0.036(9) 0.013(10) 0.025(9) 0.008(10)
C22 0.042(9) 0.065(12) 0.036(9) -0.006(10) 0.009(8) -0.007(9)
C44 0.044(12) 0.11(2) 0.058(13) 0.016(13) 0.029(11) 0.013(12)
C55 0.070(14) 0.064(13) 0.047(13) -0.021(10) -0.015(11) 0.033(10)
C3 0.121(19) 0.059(12) 0.042(12) 0.006(9) 0.043(14) 0.037(12)
N6 0.130(18) 0.06(2) 0.050(10) -0.011(15) 0.025(12) -0.007(15)
C31 0.081(10) 0.074(10) 0.070(10) 0.001(8) 0.029(8) -0.020(8)
N3 0.077(12) 0.090(18) 0.064(15) 0.008(12) 0.036(12) -0.010(14)
N4 0.074(15) 0.080(16) 0.057(14) -0.009(12) 0.032(12) -0.026(13)
C35 0.059(11) 0.059(11) 0.055(11) 0.006(9) 0.025(9) 0.000(9)
C32 0.054(9) 0.049(11) 0.044(11) 0.004(8) 0.019(8) -0.003(8)
N37 0.054(7) 0.044(8) 0.054(7) 0.007(7) 0.029(7) 0.000(7)
C38 0.058(5) 0.057(5) 0.064(5) 0.005(5) 0.027(4) 0.000(5)
C39 0.061(5) 0.060(5) 0.066(5) 0.001(5) 0.024(4) -0.001(5)
C49 0.052(7) 0.057(7) 0.059(7) -0.001(7) 0.034(6) 0.000(7)
C41 0.057(6) 0.055(6) 0.056(6) -0.001(6) 0.027(5) 0.003(6)
C43 0.057(4) 0.059(4) 0.057(4) 0.006(3) 0.028(3) -0.001(4)
O2 0.047(8) 0.066(8) 0.054(7) 0.008(7) 0.032(7) 0.002(7)
O4 0.182(18) 0.058(10) 0.086(12) 0.027(9) 0.084(13) 0.018(10)
O5 0.089(12) 0.071(10) 0.060(10) -0.008(8) -0.021(9) -0.005(8)
C48 0.057(5) 0.059(5) 0.057(5) 0.008(5) 0.029(4) -0.001(5)
C45 0.057(4) 0.059(4) 0.057(4) 0.006(3) 0.028(3) -0.001(4)
C46 0.097(18) 0.11(2) 0.080(18) 0.013(15) 0.051(16) -0.026(15)
C47 0.096(18) 0.092(17) 0.058(15) -0.009(13) 0.014(14) -0.032(13)
O1 0.073(9) 0.065(8) 0.078(8) 0.007(7) 0.018(8) -0.009(9)
C50 0.043(6) 0.045(7) 0.044(6) 0.004(6) 0.037(5) 0.002(6)
N1 0.070(14) 0.052(11) 0.088(16) 0.021(13) 0.034(13) -0.001(10)
C37 0.113(16) 0.114(17) 0.116(18) 0.005(10) 0.056(12) -0.019(9)
N13 0.104(18) 0.15(2) 0.14(2) -0.008(17) 0.072(17) -0.015(14)
N2 0.070(14) 0.052(11) 0.088(16) 0.021(13) 0.034(13) -0.001(10)
N37A 0.056(7) 0.056(7) 0.054(7) 0.008(7) 0.028(6) -0.005(6)
C38A 0.058(5) 0.057(5) 0.064(5) 0.005(5) 0.027(4) 0.000(5)
C39A 0.061(5) 0.060(5) 0.066(5) 0.001(5) 0.024(4) -0.001(5)
C49A 0.062(6) 0.062(7) 0.060(6) 0.004(6) 0.024(5) -0.002(6)
C41A 0.058(6) 0.062(6) 0.055(6) 0.004(6) 0.028(5) -0.002(6)
C43A 0.059(7) 0.062(7) 0.052(7) 0.004(7) 0.029(6) -0.002(7)
C45A 0.057(4) 0.059(4) 0.057(4) 0.006(3) 0.028(3) -0.001(4)
C50A 0.057(5) 0.059(5) 0.057(5) 0.008(5) 0.029(4) -0.001(5)
C48A 0.057(4) 0.059(4) 0.057(4) 0.006(3) 0.028(3) -0.001(4)
O1A 0.073(9) 0.065(8) 0.078(8) 0.007(7) 0.018(8) -0.009(9)
O2A 0.047(8) 0.066(8) 0.054(7) 0.008(7) 0.032(7) 0.002(7)
C37A 0.113(16) 0.114(17) 0.116(18) 0.005(10) 0.056(12) -0.019(9)
N13A 0.104(18) 0.15(2) 0.14(2) -0.008(17) 0.072(17) -0.015(14)
C31A 0.081(10) 0.074(10) 0.070(10) 0.001(8) 0.029(8) -0.020(8)
N6A 0.130(18) 0.06(2) 0.050(10) -0.011(15) 0.025(12) -0.007(15)
C35A 0.059(11) 0.059(11) 0.055(11) 0.006(9) 0.025(9) 0.000(9)
N4A 0.074(15) 0.080(16) 0.057(14) -0.009(12) 0.032(12) -0.026(13)
C32A 0.054(9) 0.049(11) 0.044(11) 0.004(8) 0.019(8) -0.003(8)
N3A 0.077(12) 0.090(18) 0.064(15) 0.008(12) 0.036(12) -0.010(14)

loop_
_atom_type_symbol
_atom_type_description
_atom_type_scat_dispersion_real
_atom_type_scat_dispersion_imag
_atom_type_scat_source
C C 0.0033 0.0016 'International Tables Vol C Tables 4.2.6.8 and 6.1.1.4'
H H 0 0 'International Tables Vol C Tables 4.2.6.8 and 6.1.1.4'
N N 0.0061 0.0033 'International Tables Vol C Tables 4.2.6.8 and 6.1.1.4'
O O 0.0106 0.006 'International Tables Vol C Tables 4.2.6.8 and 6.1.1.4'
P P 0.1023 0.0942 'International Tables Vol C Tables 4.2.6.8 and 6.1.1.4'
Re Re -1.0185 7.231 'International Tables Vol C Tables 4.2.6.8 and 6.1.1.4'

loop_
_geom_angle_atom_site_label_1
_geom_angle_atom_site_label_2
_geom_angle_atom_site_label_3
_geom_angle
_geom_angle_site_symmetry_1
_geom_angle_site_symmetry_3
_geom_angle_publ_flag
N1 Re1 C35 92.6(18) . . ?
N1 Re1 C37 100(2) . . ?
C35 Re1 C37 94(2) . . ?
N1 Re1 C31 94.9(15) . . ?
C35 Re1 C31 89.1(13) . . ?
C37 Re1 C31 164.6(19) . . ?
N1 Re1 C32 105.3(18) . . ?
C35 Re1 C32 161.8(16) . . ?
C37 Re1 C32 86(2) . . ?
C31 Re1 C32 86.3(12) . . ?
N1 Re1 N37A 170.2(14) . . ?
C35 Re1 N37A 86.6(13) . . ?
C37 Re1 N37A 70.4(18) . . ?
C31 Re1 N37A 94.9(8) . . ?
C32 Re1 N37A 76.3(12) . . ?
C11 P2 C27 108.7(8) . . ?
C11 P2 C10 112.1(8) . . ?
C27 P2 C10 107.6(8) . . ?
C11 P2 C21 112.5(8) . . ?
C27 P2 C21 107.4(7) . . ?
C10 P2 C21 108.4(7) . . ?
C13 P3 C4 112.1(7) . . ?
C13 P3 C36 109.9(8) . . ?
C4 P3 C36 107.4(7) . . ?
C13 P3 C28 111.5(7) . . ?
C4 P3 C28 108.2(8) . . ?
C36 P3 C28 107.5(7) . . ?
N2 Re1A C31A 95.8(15) . . ?
N2 Re1A C37A 100(2) . . ?
C31A Re1A C37A 163.1(18) . . ?
N2 Re1A C32A 98.6(17) . . ?
C31A Re1A C32A 93.0(12) . . ?
C37A Re1A C32A 89(2) . . ?
N2 Re1A C35A 96.1(19) . . ?
C31A Re1A C35A 86.7(12) . . ?
C37A Re1A C35A 87(2) . . ?
C32A Re1A C35A 165.3(16) . . ?
N2 Re1A N37 172.5(13) . . ?
C31A Re1A N37 76.9(8) . . ?
C37A Re1A N37 86.7(17) . . ?
C32A Re1A N37 83.8(11) . . ?
C35A Re1A N37 81.9(14) . . ?
C21 C1 C23 117.4(19) . . ?
C21 C1 H1 121.3 . . ?
C23 C1 H1 121.3 . . ?
C22 C4 C78 118.4(14) . . ?
C22 C4 P3 123.2(12) . . ?
C78 C4 P3 118.3(12) . . ?
C3 C5 C56 119.1(19) . . ?
C3 C5 H5 120.5 . . ?
C56 C5 H5 120.5 . . ?
C44 C6 C28 118(2) . . ?
C44 C6 H6 120.9 . . ?
C28 C6 H6 120.9 . . ?
C40 C8 C36 119.8(19) . . ?
C40 C8 H8 120.1 . . ?
C36 C8 H8 120.1 . . ?
C33 C10 C70 119.7(15) . . ?
C33 C10 P2 122.7(12) . . ?
C70 C10 P2 117.3(12) . . ?
C62 C11 C25 121.2(16) . . ?
C62 C11 P2 119.4(12) . . ?
C25 C11 P2 119.3(14) . . ?
C56 C12 C27 118.1(18) . . ?
C56 C12 H12 121 . . ?
C27 C12 H12 121 . . ?
C18 C13 C34 120.0(15) . . ?
C18 C13 P3 121.3(14) . . ?
C34 C13 P3 118.7(11) . . ?
C67 C16 C33 118.2(19) . . ?
C67 C16 H16 120.9 . . ?
C33 C16 H16 120.9 . . ?
C22 C17 C42 120(2) . . ?
C22 C17 H17 120.1 . . ?
C42 C17 H17 120.1 . . ?
C13 C18 C63 119.0(19) . . ?
C13 C18 H18 120.5 . . ?
C63 C18 H18 120.5 . . ?
C21 C19 C7 120.0(17) . . ?
C21 C19 H19 120 . . ?
C7 C19 H19 120 . . ?
C40 C20 C55 119.4(19) . . ?
C40 C20 H20 120.3 . . ?
C55 C20 H20 120.3 . . ?
C19 C21 C1 121.9(16) . . ?
C19 C21 P2 119.8(13) . . ?
C1 C21 P2 118.3(13) . . ?
C11 C25 C81 117.8(19) . . ?
C11 C25 H25 121.1 . . ?
C81 C25 H25 121.1 . . ?
C28 C26 C30 120.2(18) . . ?
C28 C26 H26 119.9 . . ?
C30 C26 H26 119.9 . . ?
C29 C27 C12 120.1(15) . . ?
C29 C27 P2 120.5(13) . . ?
C12 C27 P2 119.1(12) . . ?
C26 C28 C6 121.0(16) . . ?
C26 C28 P3 120.2(13) . . ?
C6 C28 P3 118.8(14) . . ?
C87 C34 C13 119.9(17) . . ?
C87 C34 H34 120 . . ?
C13 C34 H34 120 . . ?
C14 C36 C8 119.2(16) . . ?
C14 C36 P3 121.6(13) . . ?
C8 C36 P3 118.7(13) . . ?
C8 C40 C20 122(2) . . ?
C8 C40 H40 118.8 . . ?
C20 C40 H40 118.8 . . ?
C17 C42 C60 120(2) . . ?
C17 C42 H42 119.8 . . ?
C60 C42 H42 119.8 . . ?
C12 C56 C5 123(2) . . ?
C12 C56 H56 118.5 . . ?
C5 C56 H56 118.5 . . ?
C78 C60 C42 118.3(18) . . ?
C78 C60 H60 120.9 . . ?
C42 C60 H60 120.9 . . ?
C11 C62 C2 119.7(18) . . ?
C11 C62 H62 120.1 . . ?
C2 C62 H62 120.1 . . ?
C15 C63 C18 122.1(18) . . ?
C15 C63 H63 118.9 . . ?
C18 C63 H63 118.9 . . ?
C67 C64 C70 121.9(19) . . ?
C67 C64 H64 119 . . ?
C70 C64 H64 119 . . ?
C16 C67 C64 120(2) . . ?
C16 C67 H67 120 . . ?
C64 C67 H67 120 . . ?
C64 C70 C10 117.5(17) . . ?
C64 C70 H70 121.2 . . ?
C10 C70 H70 121.2 . . ?
C60 C78 C4 120.8(16) . . ?
C60 C78 H78 119.6 . . ?
C4 C78 H78 119.6 . . ?
C88 C81 C25 121.8(19) . . ?
C88 C81 H81 119.1 . . ?
C25 C81 H81 119.1 . . ?
C34 C87 C15 121(2) . . ?
C34 C87 H87 119.4 . . ?
C15 C87 H87 119.4 . . ?
C81 C88 C2 119.3(18) . . ?
C81 C88 H88 120.4 . . ?
C2 C88 H88 120.4 . . ?
C44 C24 C30 121(2) . . ?
C44 C24 H24 119.3 . . ?
C30 C24 H24 119.3 . . ?
C24 C30 C26 118.1(19) . . ?
C24 C30 H30 121 . . ?
C26 C30 H30 121 . . ?
C19 C7 C9 118.3(19) . . ?
C19 C7 H7 120.9 . . ?
C9 C7 H7 120.9 . . ?
C88 C2 C62 120(2) . . ?
C88 C2 H2 120 . . ?
C62 C2 H2 120 . . ?
C23 C9 C7 119.9(19) . . ?
C23 C9 H9 120.1 . . ?
C7 C9 H9 120.1 . . ?
C63 C15 C87 117.4(18) . . ?
C63 C15 H15 121.3 . . ?
C87 C15 H15 121.3 . . ?
C9 C23 C1 122(2) . . ?
C9 C23 H23 118.9 . . ?
C1 C23 H23 118.9 . . ?
C36 C14 C55 121.2(19) . . ?
C36 C14 H14 119.4 . . ?
C55 C14 H14 119.4 . . ?
C27 C29 C3 120.0(18) . . ?
C27 C29 H29 120 . . ?
C3 C29 H29 120 . . ?
C10 C33 C16 122.1(18) . . ?
C10 C33 H33 119 . . ?
C16 C33 H33 119 . . ?
C4 C22 C17 121.8(17) . . ?
C4 C22 H22 119.1 . . ?
C17 C22 H22 119.1 . . ?
C24 C44 C6 121(2) . . ?
C24 C44 H44 119.6 . . ?
C6 C44 H44 119.6 . . ?
C14 C55 C20 117.8(19) . . ?
C14 C55 H55 121.1 . . ?
C20 C55 H55 121.1 . . ?
C5 C3 C29 119.5(19) . . ?
C5 C3 H3 120.2 . . ?
C29 C3 H3 120.2 . . ?
N6 C31 Re1 172(7) . . ?
N4 C35 Re1 177(4) . . ?
N3 C32 Re1 172(4) . . ?
C38 N37 C43 120 . . ?
C38 N37 Re1A 123.9(10) . . ?
C43 N37 Re1A 115.0(9) . . ?
N37 C38 C39 120 . . ?
N37 C38 H38 120 . . ?
C39 C38 H38 120 . . ?
C49 C39 C38 120 . . ?
C49 C39 H39 120 . . ?
C38 C39 H39 120 . . ?
C39 C49 C41 120 . . ?
C39 C49 H49 120 . . ?
C41 C49 H49 120 . . ?
C43 C41 C49 120 . . ?
C43 C41 C45 117.8(15) . . ?
C49 C41 C45 122.2(15) . . ?
C41 C43 N37 120 . . ?
C41 C43 H43 120 . . ?
N37 C43 H43 120 . . ?
C47 O4 H4 109.5 . . ?
C46 O5 H5A 109.5 . . ?
O2 C48 O1 123(2) . . ?
O2 C48 C50 117.7(18) . . ?
O1 C48 C50 120(2) . . ?
C50 C45 C41 126(2) . . ?
C50 C45 H45 117 . . ?
C41 C45 H45 117 . . ?
O5 C46 H46A 109.5 . . ?
O5 C46 H46B 109.5 . . ?
H46A C46 H46B 109.5 . . ?
O5 C46 H46C 109.5 . . ?
H46A C46 H46C 109.5 . . ?
H46B C46 H46C 109.5 . . ?
O4 C47 H47A 109.5 . . ?
O4 C47 H47B 109.5 . . ?
H47A C47 H47B 109.5 . . ?
O4 C47 H47C 109.5 . . ?
H47A C47 H47C 109.5 . . ?
H47B C47 H47C 109.5 . . ?
C45 C50 C48 124(2) . . ?
C45 C50 H50 118.1 . . ?
C48 C50 H50 118.1 . . ?
N13 C37 Re1 170(6) . . ?
C38A N37A C43A 120 . . ?
C38A N37A Re1 108.1(11) . . ?
C43A N37A Re1 131.8(10) . . ?
C39A C38A N37A 120 . . ?
C39A C38A H38A 120 . . ?
N37A C38A H38A 120 . . ?
C49A C39A C38A 120 . . ?
C49A C39A H39A 120 . . ?
C38A C39A H39A 120 . . ?
C39A C49A C41A 120 . . ?
C39A C49A H49A 120 . . ?
C41A C49A H49A 120 . . ?
C43A C41A C49A 120 . . ?
C43A C41A C45A 139.1(15) . . ?
C49A C41A C45A 100.9(15) . . ?
C41A C43A N37A 120 . . ?
C41A C43A H43A 120 . . ?
N37A C43A H43A 120 . . ?
C50A C45A C41A 115(2) . . ?
C50A C45A H45A 122.7 . . ?
C41A C45A H45A 122.7 . . ?
C45A C50A C48A 125(2) . . ?
C45A C50A H50A 117.5 . . ?
C48A C50A H50A 117.5 . . ?
O1A C48A O2A 121(2) . . ?
O1A C48A C50A 134(2) . . ?
O2A C48A C50A 105.4(18) . . ?
N13A C37A Re1A 171(6) . . ?
N6A C31A Re1A 166(6) . . ?
N4A C35A Re1A 174(4) . . ?
N3A C32A Re1A 170(3) . . ?

loop_
_geom_bond_atom_site_label_1
_geom_bond_atom_site_label_2
_geom_bond_distance
_geom_bond_site_symmetry_2
_geom_bond_publ_flag
Re1 N1 1.65(2) . ?
Re1 C35 2.084(13) . ?
Re1 C37 2.086(14) . ?
Re1 C31 2.113(11) . ?
Re1 C32 2.16(3) . ?
Re1 N37A 2.516(16) . ?
P2 C11 1.772(17) . ?
P2 C27 1.798(15) . ?
P2 C10 1.800(16) . ?
P2 C21 1.838(15) . ?
P3 C13 1.764(15) . ?
P3 C4 1.783(13) . ?
P3 C36 1.789(16) . ?
P3 C28 1.826(15) . ?
Re1A N2 1.65(2) . ?
Re1A C31A 2.074(11) . ?
Re1A C37A 2.082(14) . ?
Re1A C32A 2.087(13) . ?
Re1A C35A 2.100(13) . ?
Re1A N37 2.541(15) . ?
C1 C21 1.38(2) . ?
C1 C23 1.39(3) . ?
C1 H1 0.95 . ?
C4 C22 1.36(2) . ?
C4 C78 1.43(2) . ?
C5 C3 1.38(3) . ?
C5 C56 1.39(3) . ?
C5 H5 0.95 . ?
C6 C44 1.39(3) . ?
C6 C28 1.40(2) . ?
C6 H6 0.95 . ?
C8 C40 1.34(3) . ?
C8 C36 1.45(2) . ?
C8 H8 0.95 . ?
C10 C33 1.35(2) . ?
C10 C70 1.40(2) . ?
C11 C62 1.38(2) . ?
C11 C25 1.38(2) . ?
C12 C56 1.33(3) . ?
C12 C27 1.46(2) . ?
C12 H12 0.95 . ?
C13 C18 1.39(2) . ?
C13 C34 1.39(2) . ?
C16 C67 1.37(3) . ?
C16 C33 1.40(2) . ?
C16 H16 0.95 . ?
C17 C22 1.39(2) . ?
C17 C42 1.39(3) . ?
C17 H17 0.95 . ?
C18 C63 1.39(3) . ?
C18 H18 0.95 . ?
C19 C21 1.37(2) . ?
C19 C7 1.38(2) . ?
C19 H19 0.95 . ?
C20 C40 1.38(3) . ?
C20 C55 1.43(3) . ?
C20 H20 0.95 . ?
C25 C81 1.42(3) . ?
C25 H25 0.95 . ?
C26 C28 1.36(2) . ?
C26 C30 1.41(2) . ?
C26 H26 0.95 . ?
C27 C29 1.35(2) . ?
C34 C87 1.36(2) . ?
C34 H34 0.95 . ?
C36 C14 1.36(2) . ?
C40 H40 0.95 . ?
C42 C60 1.41(3) . ?
C42 H42 0.95 . ?
C56 H56 0.95 . ?
C60 C78 1.40(2) . ?
C60 H60 0.95 . ?
C62 C2 1.40(2) . ?
C62 H62 0.95 . ?
C63 C15 1.37(3) . ?
C63 H63 0.95 . ?
C64 C67 1.38(3) . ?
C64 C70 1.39(2) . ?
C64 H64 0.95 . ?
C67 H67 0.95 . ?
C70 H70 0.95 . ?
C78 H78 0.95 . ?
C81 C88 1.36(3) . ?
C81 H81 0.95 . ?
C87 C15 1.42(3) . ?
C87 H87 0.95 . ?
C88 C2 1.39(3) . ?
C88 H88 0.95 . ?
C24 C44 1.35(3) . ?
C24 C30 1.39(3) . ?
C24 H24 0.95 . ?
C30 H30 0.95 . ?
C7 C9 1.42(3) . ?
C7 H7 0.95 . ?
C2 H2 0.95 . ?
C9 C23 1.34(3) . ?
C9 H9 0.95 . ?
C15 H15 0.95 . ?
C23 H23 0.95 . ?
C14 C55 1.42(2) . ?
C14 H14 0.95 . ?
C29 C3 1.42(2) . ?
C29 H29 0.95 . ?
C33 H33 0.95 . ?
C22 H22 0.95 . ?
C44 H44 0.95 . ?
C55 H55 0.95 . ?
C3 H3 0.95 . ?
N6 C31 1.142(14) . ?
N3 C32 1.142(14) . ?
N4 C35 1.146(13) . ?
N37 C38 1.39 . ?
N37 C43 1.39 . ?
C38 C39 1.39 . ?
C38 H38 0.95 . ?
C39 C49 1.39 . ?
C39 H39 0.95 . ?
C49 C41 1.39 . ?
C49 H49 0.95 . ?
C41 C43 1.39 . ?
C41 C45 1.450(13) . ?
C43 H43 0.95 . ?
O2 C48 1.265(14) . ?
O4 C47 1.36(2) . ?
O4 H4 0.84 . ?
O5 C46 1.34(3) . ?
O5 H5A 0.84 . ?
C48 O1 1.269(14) . ?
C48 C50 1.489(14) . ?
C45 C50 1.335(14) . ?
C45 H45 0.95 . ?
C46 H46A 0.98 . ?
C46 H46B 0.98 . ?
C46 H46C 0.98 . ?
C47 H47A 0.98 . ?
C47 H47B 0.98 . ?
C47 H47C 0.98 . ?
C50 H50 0.95 . ?
C37 N13 1.151(14) . ?
N37A C38A 1.39 . ?
N37A C43A 1.39 . ?
C38A C39A 1.39 . ?
C38A H38A 0.95 . ?
C39A C49A 1.39 . ?
C39A H39A 0.95 . ?
C49A C41A 1.39 . ?
C49A H49A 0.95 . ?
C41A C43A 1.39 . ?
C41A C45A 1.456(13) . ?
C43A H43A 0.95 . ?
C45A C50A 1.299(14) . ?
C45A H45A 0.95 . ?
C50A C48A 1.480(14) . ?
C50A H50A 0.95 . ?
C48A O1A 1.256(13) . ?
C48A O2A 1.264(14) . ?
C37A N13A 1.150(14) . ?
C31A N6A 1.151(14) . ?
C35A N4A 1.153(13) . ?
C32A N3A 1.150(14) . ?

loop_
_geom_torsion_atom_site_label_1
_geom_torsion_atom_site_label_2
_geom_torsion_atom_site_label_3
_geom_torsion_atom_site_label_4
_geom_torsion
_geom_torsion_site_symmetry_1
_geom_torsion_site_symmetry_2
_geom_torsion_site_symmetry_3
_geom_torsion_site_symmetry_4
_geom_torsion_publ_flag
C13 P3 C4 C22 -150.7(15) . . . . ?
C36 P3 C4 C22 88.5(16) . . . . ?
C28 P3 C4 C22 -27.3(17) . . . . ?
C13 P3 C4 C78 25.0(15) . . . . ?
C36 P3 C4 C78 -95.8(13) . . . . ?
C28 P3 C4 C78 148.3(13) . . . . ?
C11 P2 C10 C33 151.6(14) . . . . ?
C27 P2 C10 C33 -88.9(16) . . . . ?
C21 P2 C10 C33 27.0(17) . . . . ?
C11 P2 C10 C70 -22.7(16) . . . . ?
C27 P2 C10 C70 96.8(14) . . . . ?
C21 P2 C10 C70 -147.4(13) . . . . ?
C27 P2 C11 C62 -43.4(16) . . . . ?
C10 P2 C11 C62 75.4(16) . . . . ?
C21 P2 C11 C62 -162.2(13) . . . . ?
C27 P2 C11 C25 139.3(14) . . . . ?
C10 P2 C11 C25 -101.9(15) . . . . ?
C21 P2 C11 C25 20.5(17) . . . . ?
C4 P3 C13 C18 101.5(15) . . . . ?
C36 P3 C13 C18 -139.2(14) . . . . ?
C28 P3 C13 C18 -20.0(17) . . . . ?
C4 P3 C13 C34 -79.0(15) . . . . ?
C36 P3 C13 C34 40.4(15) . . . . ?
C28 P3 C13 C34 159.5(13) . . . . ?
C34 C13 C18 C63 2(3) . . . . ?
P3 C13 C18 C63 -178.9(14) . . . . ?
C7 C19 C21 C1 1(3) . . . . ?
C7 C19 C21 P2 -179.3(13) . . . . ?
C23 C1 C21 C19 -2(3) . . . . ?
C23 C1 C21 P2 177.6(14) . . . . ?
C11 P2 C21 C19 108.3(14) . . . . ?
C27 P2 C21 C19 -11.3(15) . . . . ?
C10 P2 C21 C19 -127.3(13) . . . . ?
C11 P2 C21 C1 -71.7(15) . . . . ?
C27 P2 C21 C1 168.8(13) . . . . ?
C10 P2 C21 C1 52.8(15) . . . . ?
C62 C11 C25 C81 0(3) . . . . ?
P2 C11 C25 C81 177.7(13) . . . . ?
C56 C12 C27 C29 -2(2) . . . . ?
C56 C12 C27 P2 -175.5(14) . . . . ?
C11 P2 C27 C29 153.1(14) . . . . ?
C10 P2 C27 C29 31.5(15) . . . . ?
C21 P2 C27 C29 -84.9(15) . . . . ?
C11 P2 C27 C12 -33.3(14) . . . . ?
C10 P2 C27 C12 -154.8(12) . . . . ?
C21 P2 C27 C12 88.7(13) . . . . ?
C30 C26 C28 C6 -1(3) . . . . ?
C30 C26 C28 P3 -179.4(13) . . . . ?
C44 C6 C28 C26 3(3) . . . . ?
C44 C6 C28 P3 -178.2(14) . . . . ?
C13 P3 C28 C26 -109.3(15) . . . . ?
C4 P3 C28 C26 127.0(14) . . . . ?
C36 P3 C28 C26 11.2(16) . . . . ?
C13 P3 C28 C6 72.2(15) . . . . ?
C4 P3 C28 C6 -51.5(15) . . . . ?
C36 P3 C28 C6 -167.3(13) . . . . ?
C18 C13 C34 C87 -3(3) . . . . ?
P3 C13 C34 C87 177.0(15) . . . . ?
C40 C8 C36 C14 5(3) . . . . ?
C40 C8 C36 P3 177.1(15) . . . . ?
C13 P3 C36 C14 -153.4(13) . . . . ?
C4 P3 C36 C14 -31.3(15) . . . . ?
C28 P3 C36 C14 85.0(15) . . . . ?
C13 P3 C36 C8 34.4(14) . . . . ?
C4 P3 C36 C8 156.5(12) . . . . ?
C28 P3 C36 C8 -87.2(13) . . . . ?
C36 C8 C40 C20 -4(3) . . . . ?
C55 C20 C40 C8 1(3) . . . . ?
C22 C17 C42 C60 1(4) . . . . ?
C27 C12 C56 C5 0(3) . . . . ?
C3 C5 C56 C12 3(3) . . . . ?
C17 C42 C60 C78 1(3) . . . . ?
C25 C11 C62 C2 -2(3) . . . . ?
P2 C11 C62 C2 -179.0(14) . . . . ?
C13 C18 C63 C15 -2(3) . . . . ?
C33 C16 C67 C64 -3(3) . . . . ?
C70 C64 C67 C16 2(3) . . . . ?
C67 C64 C70 C10 -5(3) . . . . ?
C33 C10 C70 C64 8(3) . . . . ?
P2 C10 C70 C64 -177.4(14) . . . . ?
C42 C60 C78 C4 1(3) . . . . ?
C22 C4 C78 C60 -6(2) . . . . ?
P3 C4 C78 C60 178.5(14) . . . . ?
C11 C25 C81 C88 3(3) . . . . ?
C13 C34 C87 C15 6(3) . . . . ?
C25 C81 C88 C2 -6(3) . . . . ?
C44 C24 C30 C26 -4(3) . . . . ?
C28 C26 C30 C24 1(3) . . . . ?
C21 C19 C7 C9 -2(3) . . . . ?
C81 C88 C2 C62 4(3) . . . . ?
C11 C62 C2 C88 -1(3) . . . . ?
C19 C7 C9 C23 5(3) . . . . ?
C18 C63 C15 C87 4(3) . . . . ?
C34 C87 C15 C63 -6(3) . . . . ?
C7 C9 C23 C1 -7(3) . . . . ?
C21 C1 C23 C9 6(3) . . . . ?
C8 C36 C14 C55 -2(3) . . . . ?
P3 C36 C14 C55 -174.2(15) . . . . ?
C12 C27 C29 C3 1(3) . . . . ?
P2 C27 C29 C3 174.5(15) . . . . ?
C70 C10 C33 C16 -9(3) . . . . ?
P2 C10 C33 C16 177.2(16) . . . . ?
C67 C16 C33 C10 6(3) . . . . ?
C78 C4 C22 C17 8(3) . . . . ?
P3 C4 C22 C17 -176.5(16) . . . . ?
C42 C17 C22 C4 -6(3) . . . . ?
C30 C24 C44 C6 6(3) . . . . ?
C28 C6 C44 C24 -6(3) . . . . ?
C36 C14 C55 C20 -1(3) . . . . ?
C40 C20 C55 C14 2(3) . . . . ?
C56 C5 C3 C29 -4(3) . . . . ?
C27 C29 C3 C5 2(3) . . . . ?
C43 N37 C38 C39 0 . . . . ?
Re1A N37 C38 C39 -167.5(13) . . . . ?
N37 C38 C39 C49 0 . . . . ?
C38 C39 C49 C41 0 . . . . ?
C39 C49 C41 C43 0 . . . . ?
C39 C49 C41 C45 -179.9(4) . . . . ?
C49 C41 C43 N37 0 . . . . ?
C45 C41 C43 N37 179.9(4) . . . . ?
C38 N37 C43 C41 0 . . . . ?
Re1A N37 C43 C41 168.6(12) . . . . ?
C43 C41 C45 C50 0.1(10) . . . . ?
C49 C41 C45 C50 -180.0(7) . . . . ?
C41 C45 C50 C48 179.9(7) . . . . ?
O2 C48 C50 C45 -179.8(9) . . . . ?
O1 C48 C50 C45 0.0(14) . . . . ?
C43A N37A C38A C39A 0 . . . . ?
Re1 N37A C38A C39A 177.2(10) . . . . ?
N37A C38A C39A C49A 0 . . . . ?
C38A C39A C49A C41A 0 . . . . ?
C39A C49A C41A C43A 0 . . . . ?
C39A C49A C41A C45A -180.0(3) . . . . ?
C49A C41A C43A N37A 0 . . . . ?
C45A C41A C43A N37A 180.0(5) . . . . ?
C38A N37A C43A C41A 0 . . . . ?
Re1 N37A C43A C41A -176.4(13) . . . . ?
C43A C41A C45A C50A 0.0(11) . . . . ?
C49A C41A C45A C50A 179.9(7) . . . . ?
C41A C45A C50A C48A 179.8(7) . . . . ?
C45A C50A C48A O1A 0.6(17) . . . . ?
C45A C50A C48A O2A -179.7(9) . . . . ?

loop_
_smtbx_masks_void_nr
_smtbx_masks_void_average_x
_smtbx_masks_void_average_y
_smtbx_masks_void_average_z
_smtbx_masks_void_volume
_smtbx_masks_void_count_electrons
_smtbx_masks_void_content
1 -0.179 0.316 0.502 66.3 19.0 '1 C1O1H4'
2 0.179 0.816 0.498 66.3 19.7 '1 C1O1H4'
3 0.425 0.727 0.979 49.5 15.4 '1 C1O1H4'
4 0.575 0.227 0.021 49.5 15.4 '1 C1O1H4'
